data_4318121
loop_
_publ_author_name
'Jennifer J. Sokol'
'Matthew P. Shores'
'Jeffrey R. Long'

_publ_contact_author
;
        Jeffrey R. Long
        Department of Chemistry
        University of California, Berkeley
        United States of America
;
_publ_contact_author_phone '510 642-0860'
_publ_section_title
;
 Giant Metal-Cyanide Coordination Clusters: Tetracapped Edge-Bridged Cubic
 Cr12Ni12(CN)48 and Double Face-Centered Cubic Cr14Ni13(CN)48 Species
;
_journal_name_full 'Inorganic Chemistry'
_journal_page_first 3052
_journal_page_last 3054
_journal_paper_doi 10.1021/ic0255499
_journal_volume 41
_journal_year 2002
_chemical_compound_source synthetic
_chemical_formula_structural
;
 {[(C9H21N3)12Cr12Ni12(CN)48][K(C4H8O)4(H2O)2]}I12(KCN)-40(H2O)
;
_chemical_formula_sum 'C173 H368 Cr12 I12 K N85 Ni12 O46'
_chemical_formula_weight 7265.94
_chemical_name_systematic
; 
 ? 
;
_space_group_IT_number 87
_symmetry_cell_setting tetragonal
_symmetry_Int_Tables_number 87
_symmetry_space_group_name_Hall '-I 4'
_symmetry_space_group_name_H-M 'I 4/m'
_atom_sites_solution_hydrogens geom
_atom_sites_solution_primary direct
_atom_sites_solution_secondary difmap
_audit_creation_method SHELXL
_cell_angle_alpha 90.00
_cell_angle_beta 90.00
_cell_angle_gamma 90.00
_cell_formula_units_Z 2
_cell_length_a 24.2490(15)
_cell_length_b 24.2490(15)
_cell_length_c 31.304(3)
_cell_measurement_temperature 154(2)
_cell_volume 18407(2)
_computing_cell_refinement
;
  SMART (Siemens, 1995), SAINT (Siemens, 1995)
;
_computing_data_collection 'SMART (Siemens, 1995)'
_computing_data_reduction
;
  SAINT (Siemens, 1995), XPREP (Siemens, 1995)
;
_computing_structure_refinement 'SHELXL-93 (Sheldrick, 1993)'
_computing_structure_solution 'SHELXS-86 (Sheldrick, 1990)'
_diffrn_ambient_temperature 154(2)
_diffrn_measurement_device SMART
_diffrn_measurement_method 'omega scans with profile analysis'
_diffrn_radiation_monochromator graphite
_diffrn_radiation_source 'fine-focus sealed tube'
_diffrn_radiation_type MoK\a
_diffrn_radiation_wavelength 0.71073
_diffrn_reflns_av_R_equivalents 0.0733
_diffrn_reflns_av_sigmaI/netI 0.0463
_diffrn_reflns_limit_h_max 15
_diffrn_reflns_limit_h_min -19
_diffrn_reflns_limit_k_max 17
_diffrn_reflns_limit_k_min -19
_diffrn_reflns_limit_l_max 25
_diffrn_reflns_limit_l_min -25
_diffrn_reflns_number 17962
_diffrn_reflns_theta_max 16.51
_diffrn_reflns_theta_min 1.68
_exptl_absorpt_coefficient_mu 2.010
_exptl_absorpt_correction_T_max 1.0
_exptl_absorpt_correction_T_min 0.815761
_exptl_absorpt_correction_type multi-scan
_exptl_absorpt_process_details 'Blessing, Acta Cryst. (1995) A51 33'
_exptl_crystal_colour orange
_exptl_crystal_density_diffrn 1.311
_exptl_crystal_density_meas ?
_exptl_crystal_description triangular_prism
_exptl_crystal_F_000 7296
_exptl_crystal_size_max 0.17
_exptl_crystal_size_mid 0.17
_exptl_crystal_size_min 0.09
_refine_diff_density_max 1.666
_refine_diff_density_min -1.367
_refine_diff_density_rms 0.138
_refine_ls_extinction_method none
_refine_ls_goodness_of_fit_all 1.136
_refine_ls_goodness_of_fit_obs 1.184
_refine_ls_matrix_type full
_refine_ls_number_parameters 280
_refine_ls_number_reflns 2541
_refine_ls_number_restraints 13
_refine_ls_restrained_S_all 1.137
_refine_ls_restrained_S_obs 1.184
_refine_ls_R_factor_all 0.1341
_refine_ls_R_factor_obs 0.1132
_refine_ls_shift/esd_max -0.004
_refine_ls_shift/esd_mean 0.000
_refine_ls_structure_factor_coef Fsqd
_refine_ls_weighting_details 'w=1/[\s^2^(Fo^2^)+(0.1631P)^2^+545.6217P] where P=(Fo^2^+2Fc^2^)/3'
_refine_ls_weighting_scheme calc
_refine_ls_wR_factor_all 0.2988
_refine_ls_wR_factor_obs 0.2802
_reflns_number_observed 2073
_reflns_number_total 2541
_reflns_observed_criterion >2sigma(I)
_cod_data_source_file ic0255499_s2_2.cif
_cod_data_source_block 1
_cod_depositor_comments
;
The following automatic conversions were performed:

'_exptl_crystal_density_meas' value 'not measured' was changed to '?'
- the value is perceived as not measured.

Automatic conversion script
Id: cif_fix_values 3008 2015-01-20 13:52:24Z robertas 

The following automatic conversions were performed:

'_refine_ls_weighting_scheme' value '
calc w=1/[\s^2^(Fo^2^)+(0.1631P)^2^+545.6217P] where
P=(Fo^2^+2Fc^2^)/3 ' was changed to 'calc'. New tag
'_refine_ls_weighting_details' was created. The value of the new tag
was set to 'w=1/[\s^2^(Fo^2^)+(0.1631P)^2^+545.6217P] where
P=(Fo^2^+2Fc^2^)/3'.

Automatic conversion script
Id: cif_fix_values 3143 2015-03-26 13:38:13Z robertas 
;
_cod_original_cell_volume 18407.5(23)
_cod_database_code 4318121
_diffrn_measurement_detector 'CCD area detector'

loop_
_symmetry_equiv_pos_as_xyz
'x, y, z'
'-x, -y, z'
'-y, x, z'
'y, -x, z'
'x+1/2, y+1/2, z+1/2'
'-x+1/2, -y+1/2, z+1/2'
'-y+1/2, x+1/2, z+1/2'
'y+1/2, -x+1/2, z+1/2'
'-x, -y, -z'
'x, y, -z'
'y, -x, -z'
'-y, x, -z'
'-x+1/2, -y+1/2, -z+1/2'
'x+1/2, y+1/2, -z+1/2'
'y+1/2, -x+1/2, -z+1/2'
'-y+1/2, x+1/2, -z+1/2'

loop_
_atom_site_aniso_label
_atom_site_aniso_U_11
_atom_site_aniso_U_22
_atom_site_aniso_U_33
_atom_site_aniso_U_23
_atom_site_aniso_U_13
_atom_site_aniso_U_12
Ni1 0.080(3) 0.088(3) 0.068(3) -0.009(2) -0.009(2) 0.006(2)
Ni2 0.112(6) 0.294(11) 0.082(5) 0.000 0.000 0.101(6)
Cr1 0.075(3) 0.072(3) 0.066(3) -0.016(3) 0.022(3) 0.004(3)
N8 0.106(24) 0.050(19) 0.127(27) -0.008(17) 0.018(22) -0.014(20)
N9 0.139(31) 0.096(24) 0.078(22) -0.016(21) 0.006(20) -0.016(22)
N10 0.162(35) 0.069(21) 0.072(25) -0.022(19) 0.035(23) -0.014(20)
C8 0.151(39) 0.127(37) 0.138(43) -0.083(32) -0.047(35) -0.043(32)
C9 0.164(41) 0.141(41) 0.124(38) -0.083(37) 0.005(33) -0.032(31)
C10 0.126(37) 0.255(61) 0.080(31) -0.087(36) 0.110(29) -0.119(39)
C11 0.251(60) 0.083(32) 0.113(45) 0.003(29) 0.004(40) -0.006(32)
C12 0.049(29) 0.281(79) 0.224(53) -0.130(56) -0.006(29) 0.069(38)
C13 0.175(45) 0.022(22) 0.301(65) -0.008(27) 0.094(48) 0.008(31)
C14 0.140(33) 0.085(27) 0.162(36) 0.002(25) -0.005(30) -0.032(25)
C15 0.091(25) 0.165(37) 0.035(19) 0.023(21) -0.020(17) -0.077(26)
C16 0.089(27) 0.177(38) 0.086(27) 0.006(26) -0.028(23) 0.016(24)
Cr2 0.111(6) 0.080(5) 0.071(5) 0.000 0.000 0.015(4)
N11 0.250(53) 0.047(24) 0.063(26) 0.000 0.000 0.054(27)
N12 0.333(48) 0.058(19) 0.119(24) -0.030(17) -0.127(30) 0.064(23)
I1 0.129(2) 0.110(2) 0.091(2) -0.0265(14) -0.0350(15) 0.0066(15)
I2 0.116(5) 0.108(5) 0.198(14) 0.004(5) 0.011(5) 0.005(4)
I3 0.090(4) 0.090(4) 0.094(7) 0.000 0.000 0.000
K1 0.080(8) 0.080(8) 0.082(14) 0.000 0.000 0.000

loop_
_atom_site_label
_atom_site_type_symbol
_atom_site_fract_x
_atom_site_fract_y
_atom_site_fract_z
_atom_site_U_iso_or_equiv
_atom_site_thermal_displace_type
_atom_site_occupancy
_atom_site_calc_flag
_atom_site_refinement_flags
_atom_site_disorder_group
Ni1 Ni 0.41436(15) 0.31009(15) 0.37007(11) 0.0786(14) Uani 1 d D .
Ni2 Ni 0.5972(3) 0.1677(4) 0.5000 0.163(4) Uani 1 d SD .
C1 C 0.4859(11) 0.2801(11) 0.3648(9) 0.085(9) Uiso 1 d D .
N1 N 0.5284(10) 0.2595(9) 0.3609(7) 0.095(8) Uiso 1 d D .
C2 C 0.4026(9) 0.2756(9) 0.4202(7) 0.059(8) Uiso 1 d D .
N2 N 0.3943(8) 0.2521(8) 0.4516(7) 0.070(6) Uiso 1 d D .
C3 C 0.3482(9) 0.3449(10) 0.3705(8) 0.066(8) Uiso 1 d D .
N3 N 0.3053(9) 0.3644(8) 0.3664(6) 0.064(6) Uiso 1 d D .
C4 C 0.4325(10) 0.3555(9) 0.3256(6) 0.067(8) Uiso 1 d D .
N4 N 0.4395(13) 0.3688(13) 0.2905(6) 0.162(12) Uiso 1 d D .
C5 C 0.6047(11) 0.1888(11) 0.4434(9) 0.085(9) Uiso 1 d D .
N5 N 0.6060(10) 0.2055(10) 0.4090(8) 0.103(8) Uiso 1 d D .
C6 C 0.5254(7) 0.1870(21) 0.5000 0.143(20) Uiso 1 d SD .
N6 N 0.4777(9) 0.1859(16) 0.5000 0.123(13) Uiso 1 d SD .
C7 C 0.6735(5) 0.1619(16) 0.5000 0.086(13) Uiso 1 d SD .
N7 N 0.7143(10) 0.1578(19) 0.4818(12) 0.108(19) Uiso 0.50 d PD .
Cr1 Cr 0.6021(2) 0.2323(2) 0.34897(14) 0.071(2) Uani 1 d . .
N8 N 0.5752(14) 0.1559(10) 0.3258(11) 0.094(8) Uani 1 d . .
N9 N 0.6058(14) 0.2523(15) 0.2853(9) 0.104(9) Uani 1 d . .
N10 N 0.6834(15) 0.2048(13) 0.3387(11) 0.101(11) Uani 1 d . .
C8 C 0.5467(17) 0.1732(19) 0.2840(15) 0.139(16) Uani 1 d . .
H8A H 0.5410(17) 0.1407(19) 0.2664(15) 0.166 Uiso 1 calc R .
H8B H 0.5108(17) 0.1885(19) 0.2906(15) 0.166 Uiso 1 calc R .
C9 C 0.5787(19) 0.2144(21) 0.2591(13) 0.143(16) Uani 1 d . .
H9A H 0.6057(19) 0.1953(21) 0.2416(13) 0.171 Uiso 1 calc R .
H9B H 0.5539(19) 0.2340(21) 0.2401(13) 0.171 Uiso 1 calc R .
C10 C 0.6714(18) 0.2557(23) 0.2778(12) 0.154(22) Uani 1 d . .
H10A H 0.6791(18) 0.2583(23) 0.2475(12) 0.185 Uiso 1 calc R .
H10B H 0.6860(18) 0.2885(23) 0.2915(12) 0.185 Uiso 1 calc R .
C11 C 0.6960(22) 0.2109(16) 0.2940(17) 0.149(22) Uani 1 d . .
H11A H 0.7356(22) 0.2140(16) 0.2903(17) 0.178 Uiso 1 calc R .
H11B H 0.6836(22) 0.1785(16) 0.2786(17) 0.178 Uiso 1 calc R .
C12 C 0.6726(17) 0.1481(32) 0.3398(15) 0.185(26) Uani 1 d . .
H12A H 0.6705(17) 0.1380(32) 0.3697(15) 0.222 Uiso 1 calc R .
H12B H 0.7052(17) 0.1301(32) 0.3284(15) 0.222 Uiso 1 calc R .
C13 C 0.6236(24) 0.1212(12) 0.3182(16) 0.166(22) Uani 1 d . .
H13A H 0.6303(24) 0.1177(12) 0.2878(16) 0.200 Uiso 1 calc R .
H13B H 0.6176(24) 0.0846(12) 0.3299(16) 0.200 Uiso 1 calc R .
C14 C 0.5337(15) 0.1297(13) 0.3528(12) 0.129(13) Uani 1 d . .
H14A H 0.5124(66) 0.1576(13) 0.3670(60) 0.193 Uiso 1 calc R .
H14B H 0.5516(16) 0.1069(78) 0.3736(49) 0.193 Uiso 1 calc R .
H14C H 0.5098(61) 0.1075(78) 0.3354(16) 0.193 Uiso 1 calc R .
C15 C 0.5778(12) 0.3060(16) 0.2761(8) 0.097(12) Uani 1 d . .
H15A H 0.5851(64) 0.3315(29) 0.2988(30) 0.146 Uiso 1 calc R .
H15B H 0.5387(14) 0.3001(20) 0.2738(59) 0.146 Uiso 1 calc R .
H15C H 0.5915(56) 0.3207(40) 0.2497(31) 0.146 Uiso 1 calc R .
C16 C 0.7252(13) 0.2171(15) 0.3690(11) 0.117(13) Uani 1 d . .
H16A H 0.7088(17) 0.2335(85) 0.3938(31) 0.176 Uiso 1 calc R .
H16B H 0.7512(52) 0.2423(71) 0.3566(27) 0.176 Uiso 1 calc R .
H16C H 0.7438(61) 0.1837(19) 0.3770(53) 0.176 Uiso 1 calc R .
Cr2 Cr 0.3911(3) 0.1949(3) 0.5000 0.087(2) Uani 1 d SD .
N11 N 0.3105(9) 0.2006(13) 0.5000 0.120(16) Uani 1 d SD .
N12 N 0.3797(18) 0.1327(10) 0.5459(10) 0.170(16) Uani 1 d . .
C17 C 0.2920(24) 0.1752(24) 0.5381(19) 0.230(26) Uiso 1 d . .
H17A H 0.2717(24) 0.2028(24) 0.5542(19) 0.276 Uiso 1 calc R .
H17B H 0.2658(24) 0.1468(24) 0.5301(19) 0.276 Uiso 1 calc R .
C18 C 0.3216(23) 0.1565(24) 0.5599(18) 0.210(23) Uiso 1 d . .
H18A H 0.3024(23) 0.1265(24) 0.5740(18) 0.251 Uiso 1 calc R .
H18B H 0.3291(23) 0.1839(24) 0.5818(18) 0.251 Uiso 1 calc R .
C19 C 0.3891(18) 0.0860(19) 0.5231(3) 0.202(21) Uiso 1 d D .
H19A H 0.3617(18) 0.0592(19) 0.5321(3) 0.243 Uiso 1 calc R .
H19B H 0.4247(18) 0.0718(19) 0.5321(3) 0.243 Uiso 1 calc R .
C20 C 0.2848(17) 0.2560(17) 0.5000 0.097(14) Uiso 1 d S .
H20A H 0.2811(98) 0.2689(48) 0.5289(5) 0.145 Uiso 0.50 calc PR .
H20B H 0.2490(47) 0.2539(27) 0.4870(74) 0.145 Uiso 0.50 calc PR .
H20C H 0.3075(56) 0.2811(30) 0.4842(70) 0.145 Uiso 0.50 calc PR .
C21 C 0.4194(13) 0.1320(13) 0.5783(11) 0.119(12) Uiso 1 d . .
H21A H 0.4314(66) 0.1690(16) 0.5840(48) 0.179 Uiso 1 calc R .
H21B H 0.4504(40) 0.1102(74) 0.5694(29) 0.179 Uiso 1 calc R .
H21C H 0.4037(29) 0.1164(82) 0.6037(23) 0.179 Uiso 1 calc R .
I1 I 0.36525(10) 0.21203(10) 0.31737(7) 0.1099(12) Uani 1 d . .
I2 I 0.5743(3) 0.0612(3) 0.4830(2) 0.141(5) Uani 0.38 d P .
I3 I 0.5000 0.0000 0.2500 0.091(3) Uani 0.50 d SP .
K1 K 0.5000 0.5000 0.5000 0.080(6) Uani 1 d S .
O1 O 0.5236(22) 0.4000(23) 0.5000 0.082(17) Uiso 0.50 d SP 1
C22 C 0.5390(28) 0.3671(29) 0.4658(24) 0.131(25) Uiso 0.50 d P 1
H22A H 0.5119(28) 0.3387(29) 0.4598(24) 0.158 Uiso 0.50 calc PR 1
H22B H 0.5458(28) 0.3886(29) 0.4403(24) 0.158 Uiso 0.50 calc PR 1
C23 C 0.5849(24) 0.3463(24) 0.4819(16) 0.110(23) Uiso 0.50 d P 1
H23A H 0.5894(24) 0.3088(24) 0.4717(16) 0.132 Uiso 0.50 calc PR 1
H23B H 0.6161(24) 0.3677(24) 0.4717(16) 0.132 Uiso 0.50 calc PR 1
O1A O 0.4995(37) 0.3640(38) 0.5000 0.175(32) Uiso 0.50 d SP 2
O2 O 0.5000 0.5000 0.5798(32) 0.288(40) Uiso 1 d S .
C24 C 0.5215(36) 0.5451(33) 0.6053(26) 0.146(29) Uiso 0.50 d P .
C25 C 0.4842(32) 0.5459(27) 0.6438(24) 0.128(26) Uiso 0.50 d P .
O3 O 0.6237(18) 0.2595(18) 0.5000 0.073(14) Uiso 0.50 d SP .

loop_
_atom_type_symbol
_atom_type_description
_atom_type_scat_dispersion_real
_atom_type_scat_dispersion_imag
_atom_type_scat_source
C C 0.0033 0.0016 'International Tables Vol C Tables 4.2.6.8 and 6.1.1.4'
H H 0.0000 0.0000 'International Tables Vol C Tables 4.2.6.8 and 6.1.1.4'
N N 0.0061 0.0033 'International Tables Vol C Tables 4.2.6.8 and 6.1.1.4'
O O 0.0106 0.0060 'International Tables Vol C Tables 4.2.6.8 and 6.1.1.4'
K K 0.2009 0.2494 'International Tables Vol C Tables 4.2.6.8 and 6.1.1.4'
Cr Cr 0.3209 0.6236 'International Tables Vol C Tables 4.2.6.8 and 6.1.1.4'
Ni Ni 0.3393 1.1124 'International Tables Vol C Tables 4.2.6.8 and 6.1.1.4'
I I -0.4742 1.8119 'International Tables Vol C Tables 4.2.6.8 and 6.1.1.4'

loop_
_geom_angle_atom_site_label_1
_geom_angle_atom_site_label_2
_geom_angle_atom_site_label_3
_geom_angle
_geom_angle_site_symmetry_1
_geom_angle_site_symmetry_3
_geom_angle_publ_flag
C2 Ni1 C3 94.1(11) . . ?
C2 Ni1 C4 168.8(11) . . ?
C3 Ni1 C4 86.4(11) . . ?
C2 Ni1 C1 92.4(11) . . ?
C3 Ni1 C1 173.2(12) . . ?
C4 Ni1 C1 86.8(11) . . ?
C6 Ni2 C5 91.3(10) . 10_556 ?
C6 Ni2 C5 91.3(10) . . ?
C5 Ni2 C5 146.0(18) 10_556 . ?
C6 Ni2 C7 169.3(22) . . ?
C5 Ni2 C7 85.6(9) 10_556 . ?
C5 Ni2 C7 85.6(9) . . ?
C6 Ni2 O3 91.0(20) . . ?
C5 Ni2 O3 73.0(9) 10_556 . ?
C5 Ni2 O3 73.0(9) . . ?
C7 Ni2 O3 78.2(17) . . ?
C6 Ni2 I2 92.9(17) . 10_556 ?
C5 Ni2 I2 95.5(9) 10_556 10_556 ?
C5 Ni2 I2 118.2(9) . 10_556 ?
C7 Ni2 I2 97.6(12) . 10_556 ?
O3 Ni2 I2 168.0(4) . 10_556 ?
C6 Ni2 I2 92.9(17) . . ?
C5 Ni2 I2 118.2(9) 10_556 . ?
C5 Ni2 I2 95.5(9) . . ?
C7 Ni2 I2 97.6(12) . . ?
O3 Ni2 I2 168.0(4) . . ?
I2 Ni2 I2 22.7(3) 10_556 . ?
N1 C1 Ni1 176.8(26) . . ?
C1 N1 Cr1 172.7(24) . . ?
N2 C2 Ni1 177.8(23) . . ?
C2 N2 Cr2 165.4(20) . . ?
N3 C3 Ni1 172.5(23) . . ?
C3 N3 Cr1 170.6(21) . 4_565 ?
N4 C4 Ni1 157.6(27) . . ?
N5 C5 Ni2 173.9(27) . . ?
C5 N5 Cr1 175.4(26) . . ?
N6 C6 Ni2 163.6(49) . . ?
C6 N6 Cr2 172.8(42) . . ?
N7 C7 N7 59.5(42) 10_556 . ?
N7 C7 Ni2 150.2(21) 10_556 . ?
N7 C7 Ni2 150.2(21) . . ?
N7 N7 C7 60.3(21) 10_556 . ?
N1 Cr1 N5 88.4(10) . . ?
N1 Cr1 N3 91.2(8) . 3_655 ?
N5 Cr1 N3 90.7(9) . 3_655 ?
N1 Cr1 N9 98.4(12) . . ?
N5 Cr1 N9 172.6(12) . . ?
N3 Cr1 N9 92.1(11) 3_655 . ?
N1 Cr1 N8 94.6(12) . . ?
N5 Cr1 N8 93.1(12) . . ?
N3 Cr1 N8 173.2(11) 3_655 . ?
N9 Cr1 N8 83.5(13) . . ?
N1 Cr1 N10 177.2(13) . . ?
N5 Cr1 N10 89.9(12) . . ?
N3 Cr1 N10 86.7(11) 3_655 . ?
N9 Cr1 N10 83.4(13) . . ?
N8 Cr1 N10 87.7(12) . . ?
C14 N8 C13 113.3(27) . . ?
C14 N8 C8 107.6(34) . . ?
C13 N8 C8 112.2(34) . . ?
C14 N8 Cr1 113.6(22) . . ?
C13 N8 Cr1 108.3(22) . . ?
C8 N8 Cr1 101.2(19) . . ?
C9 N9 C15 104.1(32) . . ?
C9 N9 C10 114.4(29) . . ?
C15 N9 C10 112.1(34) . . ?
C9 N9 Cr1 113.2(25) . . ?
C15 N9 Cr1 111.9(19) . . ?
C10 N9 Cr1 101.4(22) . . ?
C12 N10 C16 108.9(35) . . ?
C12 N10 C11 99.4(33) . . ?
C16 N10 C11 118.6(35) . . ?
C12 N10 Cr1 97.5(22) . . ?
C16 N10 Cr1 120.0(20) . . ?
C11 N10 Cr1 108.3(29) . . ?
C9 C8 N8 113.3(31) . . ?
N9 C9 C8 112.3(35) . . ?
C11 C10 N9 110.0(39) . . ?
C10 C11 N10 110.9(44) . . ?
N10 C12 C13 124.0(48) . . ?
N8 C13 C12 108.0(30) . . ?
N11 Cr2 N2 89.5(8) . . ?
N11 Cr2 N2 89.5(8) . 10_556 ?
N2 Cr2 N2 94.9(11) . 10_556 ?
N11 Cr2 N12 85.5(13) . 10_556 ?
N2 Cr2 N12 89.2(9) . 10_556 ?
N2 Cr2 N12 173.4(11) 10_556 10_556 ?
N11 Cr2 N12 85.5(13) . . ?
N2 Cr2 N12 173.4(11) . . ?
N2 Cr2 N12 89.2(9) 10_556 . ?
N12 Cr2 N12 86.2(14) 10_556 . ?
N11 Cr2 N6 178.2(14) . . ?
N2 Cr2 N6 91.8(9) . . ?
N2 Cr2 N6 91.8(9) 10_556 . ?
N12 Cr2 N6 93.2(14) 10_556 . ?
N12 Cr2 N6 93.2(14) . . ?
C17 N11 C17 115.0(56) 10_556 . ?
C17 N11 C20 105.2(28) 10_556 . ?
C17 N11 C20 105.2(28) . . ?
C17 N11 Cr2 106.5(26) 10_556 . ?
C17 N11 Cr2 106.5(26) . . ?
C20 N11 Cr2 119.0(23) . . ?
C19 N12 C21 104.9(28) . . ?
C19 N12 C18 126.8(41) . . ?
C21 N12 C18 114.5(34) . . ?
C19 N12 Cr2 102.6(25) . . ?
C21 N12 Cr2 114.5(27) . . ?
C18 N12 Cr2 92.5(23) . . ?
C18 C17 N11 120.0(62) . . ?
C17 C18 N12 124.4(61) . . ?
N12 C19 C19 121.7(17) . 10_556 ?
I2 I2 Ni2 78.6(2) 10_556 . ?
O1 K1 O1 90.002(5) 11_566 9_666 ?
O1 K1 O1 89.998(10) 11_566 . ?
O1 K1 O1 180.000(8) 9_666 . ?
O1 K1 O1 179.999(3) 11_566 3_655 ?
O1 K1 O1 89.999(13) 9_666 3_655 ?
O1 K1 O1 90.001(10) . 3_655 ?
O1 K1 O2 90.002(7) 11_566 9_666 ?
O1 K1 O2 90.000(2) 9_666 9_666 ?
O1 K1 O2 90.000(2) . 9_666 ?
O1 K1 O2 89.998(7) 3_655 9_666 ?
O1 K1 O2 90.000(8) 11_566 . ?
O1 K1 O2 90.000(2) 9_666 . ?
O1 K1 O2 90.000(2) . . ?
O1 K1 O2 90.000(8) 3_655 . ?
O2 K1 O2 179.998(8) 9_666 . ?
O2 K1 O1A 90.002(13) 9_666 11_566 ?
O2 K1 O1A 90.000(13) . 11_566 ?
O2 K1 O1A 90.000(8) 9_666 . ?
O2 K1 O1A 90.000(10) . . ?
O1A K1 O1A 90.00(2) 11_566 . ?
O2 K1 O1A 90.000(8) 9_666 9_666 ?
O2 K1 O1A 90.000(8) . 9_666 ?
O1A K1 O1A 90.001(7) 11_566 9_666 ?
O1A K1 O1A 179.999(10) . 9_666 ?
O2 K1 O1A 89.998(13) 9_666 3_655 ?
O2 K1 O1A 90.000(13) . 3_655 ?
O1A K1 O1A 180.000(5) 11_566 3_655 ?
O1A K1 O1A 90.000(10) . 3_655 ?
O1A K1 O1A 90.00(2) 9_666 3_655 ?
O1 K1 C24 102.5(14) 11_566 . ?
O1 K1 C24 74.4(14) 9_666 . ?
O1 K1 C24 105.6(14) . . ?
O1 K1 C24 77.5(14) 3_655 . ?
O2 K1 C24 159.8(13) 9_666 . ?
O2 K1 C24 20.2(13) . . ?
O1A K1 C24 98.5(15) 11_566 . ?
O1A K1 C24 108.2(13) . . ?
O1A K1 C24 71.8(13) 9_666 . ?
O1A K1 C24 81.5(15) 3_655 . ?
O1 K1 C24 74.4(14) 11_566 12_656 ?
O1 K1 C24 77.5(14) 9_666 12_656 ?
O1 K1 C24 102.5(14) . 12_656 ?
O1 K1 C24 105.6(14) 3_655 12_656 ?
O2 K1 C24 20.2(13) 9_666 12_656 ?
O2 K1 C24 159.8(13) . 12_656 ?
O1A K1 C24 71.8(14) 11_566 12_656 ?
O1A K1 C24 98.5(15) . 12_656 ?
O1A K1 C24 81.5(15) 9_666 12_656 ?
O1A K1 C24 108.2(14) 3_655 12_656 ?
C24 K1 C24 151.8(17) . 12_656 ?
C22 O1 C22 101.0(69) 10_556 . ?
C22 O1 K1 128.5(36) 10_556 . ?
C22 O1 K1 128.5(36) . . ?
C23 C22 O1 98.9(60) . . ?
C23 C22 K1 117.4(46) . . ?
O1 C22 K1 33.6(27) . . ?
C23 C23 C22 112.3(41) 10_556 . ?
C24 O2 C24 72.4(48) 3_655 2_665 ?
C24 O2 C24 72.4(48) 3_655 . ?
C24 O2 C24 113.3(100) 2_665 . ?
C24 O2 C24 113.3(100) 3_655 4_565 ?
C24 O2 C24 72.4(48) 2_665 4_565 ?
C24 O2 C24 72.4(48) . 4_565 ?
C24 O2 K1 123.4(50) 3_655 . ?
C24 O2 K1 123.4(50) 2_665 . ?
C24 O2 K1 123.4(50) . . ?
C24 O2 K1 123.4(50) 4_565 . ?
O2 C24 C25 103.5(71) . . ?
O2 C24 C25 103.0(71) . 4_565 ?
C25 C24 C25 66.8(52) . 4_565 ?
O2 C24 C24 53.8(24) . 3_655 ?
C25 C24 C24 55.8(43) . 3_655 ?
C25 C24 C24 102.2(37) 4_565 3_655 ?
O2 C24 C24 53.8(24) . 4_565 ?
C25 C24 C24 102.3(37) . 4_565 ?
C25 C24 C24 55.2(43) 4_565 4_565 ?
C24 C24 C24 90.00(3) 3_655 4_565 ?
O2 C24 K1 36.4(41) . . ?
C25 C24 K1 131.7(47) . . ?
C25 C24 K1 131.1(47) 4_565 . ?
C24 C24 K1 75.9(9) 3_655 . ?
C24 C24 K1 75.9(9) 4_565 . ?
C24 C25 C24 69.0(57) . 3_655 ?
C24 C25 C25 104.5(38) . 3_655 ?
C24 C25 C25 56.3(42) 3_655 3_655 ?
C24 C25 C25 56.9(43) . 4_565 ?
C24 C25 C25 104.4(38) 3_655 4_565 ?
C25 C25 C25 90.00(3) 3_655 4_565 ?

loop_
_geom_bond_atom_site_label_1
_geom_bond_atom_site_label_2
_geom_bond_distance
_geom_bond_site_symmetry_2
_geom_bond_publ_flag
Ni1 C2 1.80(2) . ?
Ni1 C3 1.81(2) . ?
Ni1 C4 1.829(10) . ?
Ni1 C1 1.89(3) . ?
Ni2 C6 1.804(10) . ?
Ni2 C5 1.85(3) 10_556 ?
Ni2 C5 1.85(3) . ?
Ni2 C7 1.855(10) . ?
Ni2 O3 2.32(5) . ?
Ni2 I2 2.695(12) 10_556 ?
Ni2 I2 2.695(12) . ?
C1 N1 1.151(10) . ?
N1 Cr1 1.94(3) . ?
C2 N2 1.153(10) . ?
N2 Cr2 2.06(2) . ?
C3 N3 1.150(10) . ?
N3 Cr1 2.02(2) 4_565 ?
C4 N4 1.156(10) . ?
C5 N5 1.152(10) . ?
N5 Cr1 1.99(3) . ?
C6 N6 1.156(10) . ?
N6 Cr2 2.11(2) . ?
C7 N7 1.146(10) 10_556 ?
C7 N7 1.146(10) . ?
N7 N7 1.14(7) 10_556 ?
Cr1 N3 2.02(2) 3_655 ?
Cr1 N9 2.05(3) . ?
Cr1 N8 2.09(2) . ?
Cr1 N10 2.11(3) . ?
N8 C14 1.46(4) . ?
N8 C13 1.46(4) . ?
N8 C8 1.54(4) . ?
N9 C9 1.40(4) . ?
N9 C15 1.50(4) . ?
N9 C10 1.61(4) . ?
N10 C12 1.40(7) . ?
N10 C16 1.42(4) . ?
N10 C11 1.44(5) . ?
C8 C9 1.48(5) . ?
C10 C11 1.34(5) . ?
C12 C13 1.51(5) . ?
Cr2 N11 1.96(2) . ?
Cr2 N2 2.06(2) 10_556 ?
Cr2 N12 2.10(3) 10_556 ?
Cr2 N12 2.10(3) . ?
N11 C17 1.42(6) 10_556 ?
N11 C17 1.42(6) . ?
N11 C20 1.48(4) . ?
N12 C19 1.36(4) . ?
N12 C21 1.40(4) . ?
N12 C18 1.59(5) . ?
C17 C18 1.09(6) . ?
C19 C19 1.44(2) 10_556 ?
I2 I2 1.062(15) 10_556 ?
K1 O1 2.49(5) 11_566 ?
K1 O1 2.49(5) 9_666 ?
K1 O1 2.49(5) . ?
K1 O1 2.49(5) 3_655 ?
K1 O2 2.50(10) 9_666 ?
K1 O2 2.50(10) . ?
K1 O1A 3.30(9) 11_566 ?
K1 O1A 3.30(9) . ?
K1 O1A 3.30(9) 9_666 ?
K1 O1A 3.30(9) 3_655 ?
K1 C24 3.51(8) . ?
K1 C24 3.51(8) 12_656 ?
O1 C22 1.39(7) 10_556 ?
O1 C22 1.39(7) . ?
C22 C23 1.32(7) . ?
C23 C23 1.13(10) 10_556 ?
O2 C24 1.45(7) 3_655 ?
O2 C24 1.45(7) 2_665 ?
O2 C24 1.45(7) . ?
O2 C24 1.45(7) 4_565 ?
C24 C25 1.51(9) . ?
C24 C25 1.52(9) 4_565 ?
C24 C24 1.71(11) 3_655 ?
C24 C24 1.71(11) 4_565 ?
C25 C24 1.52(9) 3_655 ?
C25 C25 1.67(9) 3_655 ?
C25 C25 1.67(9) 4_565 ?
